data_4079586
loop_
_publ_author_name
'Mantas-\"Oktem, Kevser'
'\"Ofele, Karl'
'P\"othig, Alexander'
'Bechlars, Bettina'
'Herrmann, Wolfgang A.'
'K\"uhn, Fritz E.'

_publ_section_title
;
 Reactions of Nitrogen Donors with Cycloheptatrienylidene Complexes: Metal
 Coordination versus Nucleophilic Attack on the Carbene Ligand
;
_journal_issue 23
_journal_name_full Organometallics
_journal_page_first 8249
_journal_paper_doi 10.1021/om300867g
_journal_volume 31
_journal_year 2012
_chemical_formula_moiety 'C28 H30 Br2 N2 Pd2, 2 (F6 P), C3 H6 O'
_chemical_formula_sum 'C31 H36 Br2 F12 N2 O P2 Pd2'
_chemical_formula_weight 1115.18
_chemical_name_systematic
;
 ?
;
_space_group_IT_number 5
_symmetry_cell_setting monoclinic
_symmetry_Int_Tables_number 5
_symmetry_space_group_name_Hall 'C 2y'
_symmetry_space_group_name_H-M 'C 1 2 1'
_atom_sites_solution_hydrogens geom
_atom_sites_solution_primary direct
_atom_sites_solution_secondary difmap
_audit_creation_method SHELXL-97
_cell_angle_alpha 90.00
_cell_angle_beta 96.834(2)
_cell_angle_gamma 90.00
_cell_formula_units_Z 2
_cell_length_a 22.8075(9)
_cell_length_b 7.9164(3)
_cell_length_c 10.4810(4)
_cell_measurement_reflns_used 9915
_cell_measurement_temperature 150(2)
_cell_measurement_theta_max 24.77
_cell_measurement_theta_min 2.50
_cell_volume 1878.93(13)
_computing_cell_refinement 'SAINT (Bruker, 2008b)'
_computing_data_collection 'APEX II Control Software (Bruker, 2008a)'
_computing_data_reduction 'SAINT (Bruker, 2008b)'
_computing_molecular_graphics 'PLATON (Spek, 2008)'
_computing_publication_material 'PLATON (Spek, 2008)'
_computing_structure_refinement 'SHELXL97 (Sheldrick, 1998)'
_computing_structure_solution 'SHELXS97 (Sheldrick, 1998)'
_diffrn_ambient_temperature 150(2)
_diffrn_detector ' CCD plate '
_diffrn_detector_area_resol_mean 16
_diffrn_measured_fraction_theta_full 0.984
_diffrn_measured_fraction_theta_max 0.984
_diffrn_measurement_device ' \k-geometry diffractometer '
_diffrn_measurement_device_type ' Bruker APEX-II CCD '
_diffrn_measurement_method ' phi- and omega-rotation '
_diffrn_radiation_monochromator graphite
_diffrn_radiation_source 'rotating anode FR591'
_diffrn_radiation_type MoK\a
_diffrn_radiation_wavelength 0.71073
_diffrn_reflns_av_R_equivalents 0.0534
_diffrn_reflns_av_sigmaI/netI 0.0340
_diffrn_reflns_limit_h_max 26
_diffrn_reflns_limit_h_min -26
_diffrn_reflns_limit_k_max 8
_diffrn_reflns_limit_k_min -9
_diffrn_reflns_limit_l_max 12
_diffrn_reflns_limit_l_min -12
_diffrn_reflns_number 18526
_diffrn_reflns_theta_full 24.84
_diffrn_reflns_theta_max 24.84
_diffrn_reflns_theta_min 1.80
_diffrn_standards_decay_% 0
_exptl_absorpt_coefficient_mu 3.258
_exptl_absorpt_correction_T_max 0.7806
_exptl_absorpt_correction_T_min 0.4415
_exptl_absorpt_correction_type multi-scan
_exptl_absorpt_process_details 'SADABS, Bruker, 2008b'
_exptl_crystal_colour yellow
_exptl_crystal_density_diffrn 1.971
_exptl_crystal_density_meas ?
_exptl_crystal_density_method 'not measured'
_exptl_crystal_description fragment
_exptl_crystal_F_000 1088
_exptl_crystal_size_max 0.30
_exptl_crystal_size_mid 0.10
_exptl_crystal_size_min 0.08
_refine_diff_density_max 0.303
_refine_diff_density_min -0.239
_refine_diff_density_rms 0.059
_refine_ls_abs_structure_details 'Flack H D (1983), Acta Cryst. A39, 876-881'
_refine_ls_abs_structure_Flack 0.049(6)
_refine_ls_extinction_method none
_refine_ls_goodness_of_fit_ref 1.045
_refine_ls_hydrogen_treatment constr
_refine_ls_matrix_type full
_refine_ls_number_parameters 237
_refine_ls_number_reflns 3112
_refine_ls_number_restraints 1
_refine_ls_restrained_S_all 1.045
_refine_ls_R_factor_all 0.0197
_refine_ls_R_factor_gt 0.0192
_refine_ls_shift/su_max 0.001
_refine_ls_shift/su_mean 0.000
_refine_ls_structure_factor_coef Fsqd
_refine_ls_weighting_details 'calc w=1/[\s^2^(Fo^2^)+(0.0218P)^2^+0.8014P] where P=(Fo^2^+2Fc^2^)/3'
_refine_ls_weighting_scheme calc
_refine_ls_wR_factor_gt 0.0485
_refine_ls_wR_factor_ref 0.0487
_reflns_number_gt 3059
_reflns_number_total 3112
_reflns_threshold_expression >2\s(I)
_cod_data_source_file om300867g_si_002.cif
_cod_data_source_block 1b
_cod_depositor_comments
;
The following automatic conversions were performed:

'_symmetry_cell_setting' value 'Monoclinic' changed to 'monoclinic'
according to /home/saulius/struct/CIF-dictionaries/cif_core.dic
dictionary named 'cif_core.dic' version 2.4.2 from 2011-04-26.

Automatic conversion script
Id: cif_fix_values 1891 2012-01-12 08:04:46Z andrius 

The following automatic conversions were performed:

'_exptl_crystal_density_meas' value 'none' was changed to '?' - the
value is perceived as not measured.

Automatic conversion script
Id: cif_fix_values 3008 2015-01-20 13:52:24Z robertas 
;
_cod_original_sg_symbol_H-M C2
_cod_database_code 4079586

loop_
_symmetry_equiv_pos_as_xyz
'x, y, z'
'-x, y, -z'
'x+1/2, y+1/2, z'
'-x+1/2, y+1/2, -z'

loop_
_atom_site_label
_atom_site_type_symbol
_atom_site_fract_x
_atom_site_fract_y
_atom_site_fract_z
_atom_site_U_iso_or_equiv
_atom_site_adp_type
_atom_site_occupancy
_atom_site_symmetry_multiplicity
_atom_site_calc_flag
_atom_site_refinement_flags
Pd1 Pd 0.445303(9) 0.27343(3) 0.06674(2) 0.02118(7) Uani 1 1 d .
Br1 Br 0.544680(13) 0.14083(4) 0.15434(3) 0.02384(9) Uani 1 1 d .
C12 C 0.37985(14) 0.5606(4) -0.2425(3) 0.0250(7) Uani 1 1 d .
H12 H 0.4003 0.4568 -0.2263 0.030 Uiso 1 1 calc R
C11 C 0.35833(14) 0.6025(4) -0.3666(3) 0.0282(8) Uani 1 1 d .
C10 C 0.32942(13) 0.7581(5) -0.3861(3) 0.0295(7) Uani 1 1 d .
H10 H 0.3144 0.7909 -0.4710 0.035 Uiso 1 1 calc R
C9 C 0.32220(14) 0.8648(5) -0.2853(3) 0.0294(8) Uani 1 1 d .
C8 C 0.34390(14) 0.8130(4) -0.1611(3) 0.0259(8) Uani 1 1 d .
H8 H 0.3385 0.8826 -0.0896 0.031 Uiso 1 1 calc R
C1 C 0.39523(13) 0.6125(4) -0.0131(3) 0.0220(7) Uani 1 1 d .
C2 C 0.37142(14) 0.4514(4) 0.0238(3) 0.0247(7) Uani 1 1 d .
H2 H 0.3506 0.3855 -0.0426 0.030 Uiso 1 1 calc R
C3 C 0.37649(14) 0.3848(4) 0.1486(3) 0.0246(7) Uani 1 1 d .
H3 H 0.3444 0.3219 0.1743 0.030 Uiso 1 1 calc R
C4 C 0.42799(14) 0.4077(5) 0.2383(3) 0.0275(7) Uani 1 1 d .
H4 H 0.4392 0.3154 0.2938 0.033 Uiso 1 1 calc R
C5 C 0.46456(15) 0.5547(4) 0.2538(3) 0.0284(8) Uani 1 1 d .
H5 H 0.4928 0.5549 0.3282 0.034 Uiso 1 1 calc R
C6 C 0.46509(14) 0.6935(4) 0.1787(3) 0.0265(7) Uani 1 1 d .
H6 H 0.4896 0.7838 0.2124 0.032 Uiso 1 1 calc R
C7 C 0.43311(13) 0.7201(4) 0.0549(3) 0.0240(7) Uani 1 1 d .
H7 H 0.4391 0.8257 0.0155 0.029 Uiso 1 1 calc R
C13 C 0.2908(2) 1.0315(5) -0.3029(4) 0.0480(11) Uani 1 1 d .
H13A H 0.2901 1.0859 -0.2191 0.072 Uiso 1 1 calc R
H13B H 0.2502 1.0130 -0.3427 0.072 Uiso 1 1 calc R
H13C H 0.3115 1.1044 -0.3584 0.072 Uiso 1 1 calc R
C14 C 0.36535(18) 0.4844(5) -0.4744(3) 0.0392(9) Uani 1 1 d .
H14A H 0.3469 0.5333 -0.5552 0.059 Uiso 1 1 calc R
H14B H 0.3463 0.3765 -0.4591 0.059 Uiso 1 1 calc R
H14C H 0.4075 0.4656 -0.4798 0.059 Uiso 1 1 calc R
N1 N 0.37249(11) 0.6645(3) -0.1429(2) 0.0222(6) Uani 1 1 d .
P1 P 0.20198(4) 0.44386(12) -0.21695(9) 0.02713(19) Uani 1 1 d .
F1 F 0.25694(13) 0.4000(4) -0.2882(4) 0.0795(11) Uani 1 1 d .
F2 F 0.14636(11) 0.4883(3) -0.1452(3) 0.0558(7) Uani 1 1 d .
F3 F 0.18049(13) 0.5787(3) -0.3246(3) 0.0612(7) Uani 1 1 d .
F4 F 0.22291(13) 0.3112(3) -0.1080(3) 0.0661(8) Uani 1 1 d .
F5 F 0.16568(11) 0.2979(3) -0.2943(2) 0.0547(6) Uani 1 1 d .
F6 F 0.23858(12) 0.5898(3) -0.1412(3) 0.0657(8) Uani 1 1 d .
O1 O 0.5000 0.2461(6) 0.5000 0.0436(10) Uani 1 2 d S
C15 C 0.5000 0.0921(8) 0.5000 0.0363(13) Uani 1 2 d S
C16 C 0.55562(18) -0.0034(7) 0.5043(5) 0.0561(12) Uani 1 1 d .
H16A H 0.5872 0.0719 0.4830 0.084 Uiso 1 1 calc R
H16B H 0.5507 -0.0961 0.4419 0.084 Uiso 1 1 calc R
H16C H 0.5660 -0.0497 0.5907 0.084 Uiso 1 1 calc R

loop_
_atom_site_aniso_label
_atom_site_aniso_U_11
_atom_site_aniso_U_22
_atom_site_aniso_U_33
_atom_site_aniso_U_23
_atom_site_aniso_U_13
_atom_site_aniso_U_12
Pd1 0.02557(12) 0.01624(13) 0.02235(12) 0.00131(10) 0.00540(8) 0.00172(10)
Br1 0.02845(16) 0.01820(18) 0.02462(16) 0.00305(12) 0.00215(12) 0.00206(13)
C12 0.0248(16) 0.0204(18) 0.0308(17) 0.0034(14) 0.0071(13) 0.0036(13)
C11 0.0283(17) 0.027(2) 0.0302(17) 0.0021(14) 0.0074(14) 0.0017(14)
C10 0.0287(15) 0.029(2) 0.0307(16) 0.0065(16) 0.0027(13) 0.0005(17)
C9 0.0272(16) 0.029(2) 0.0312(18) 0.0079(15) 0.0015(14) 0.0007(15)
C8 0.0253(15) 0.022(2) 0.0305(17) -0.0010(13) 0.0042(13) 0.0012(13)
C1 0.0202(14) 0.0222(19) 0.0240(15) 0.0002(13) 0.0052(12) 0.0064(13)
C2 0.0265(16) 0.0195(18) 0.0292(17) 0.0011(13) 0.0070(14) 0.0023(13)
C3 0.0262(15) 0.0201(18) 0.0301(17) 0.0021(13) 0.0144(13) 0.0033(13)
C4 0.0356(18) 0.024(2) 0.0251(17) 0.0036(14) 0.0127(14) 0.0116(15)
C5 0.0311(18) 0.030(2) 0.0239(16) -0.0048(14) 0.0024(14) 0.0072(14)
C6 0.0283(17) 0.0261(19) 0.0255(17) -0.0059(13) 0.0046(14) 0.0006(14)
C7 0.0243(16) 0.018(2) 0.0315(18) 0.0008(12) 0.0122(14) 0.0032(12)
C13 0.057(3) 0.033(3) 0.051(2) 0.0031(18) -0.005(2) 0.018(2)
C14 0.050(2) 0.040(2) 0.0269(18) -0.0007(16) 0.0046(17) 0.0158(18)
N1 0.0206(12) 0.0198(16) 0.0272(14) 0.0027(11) 0.0077(10) 0.0004(11)
P1 0.0254(4) 0.0231(5) 0.0333(5) -0.0007(4) 0.0053(4) -0.0009(3)
F1 0.0655(17) 0.0407(17) 0.147(3) 0.0005(18) 0.071(2) 0.0051(14)
F2 0.0542(14) 0.0298(14) 0.092(2) -0.0008(13) 0.0458(14) 0.0009(11)
F3 0.0853(19) 0.0461(16) 0.0517(15) 0.0140(12) 0.0061(14) 0.0134(14)
F4 0.0869(19) 0.0494(19) 0.0584(16) 0.0157(13) -0.0061(14) 0.0150(14)
F5 0.0638(14) 0.0393(15) 0.0593(14) -0.0176(12) 0.0002(12) -0.0098(12)
F6 0.0540(15) 0.0497(17) 0.088(2) -0.0170(14) -0.0151(14) -0.0145(12)
O1 0.047(2) 0.047(3) 0.0348(19) 0.000 -0.0015(16) 0.000
C15 0.038(3) 0.045(4) 0.024(2) 0.000 0.000(2) 0.000
C16 0.041(2) 0.064(3) 0.061(3) 0.011(2) -0.002(2) 0.008(2)

loop_
_atom_type_symbol
_atom_type_description
_atom_type_scat_dispersion_real
_atom_type_scat_dispersion_imag
_atom_type_scat_source
C C 0.0033 0.0016 'International Tables Vol C Tables 4.2.6.8 and 6.1.1.4'
H H 0.0000 0.0000 'International Tables Vol C Tables 4.2.6.8 and 6.1.1.4'
N N 0.0061 0.0033 'International Tables Vol C Tables 4.2.6.8 and 6.1.1.4'
F F 0.0171 0.0103 'International Tables Vol C Tables 4.2.6.8 and 6.1.1.4'
P P 0.1023 0.0942 'International Tables Vol C Tables 4.2.6.8 and 6.1.1.4'
Br Br -0.2901 2.4595 'International Tables Vol C Tables 4.2.6.8 and 6.1.1.4'
Pd Pd -0.9988 1.0072 'International Tables Vol C Tables 4.2.6.8 and 6.1.1.4'
O O 0.0106 0.0060 'International Tables Vol C Tables 4.2.6.8 and 6.1.1.4'

loop_
_geom_angle_atom_site_label_1
_geom_angle_atom_site_label_2
_geom_angle_atom_site_label_3
_geom_angle
_geom_angle_site_symmetry_1
_geom_angle_site_symmetry_3
C3 Pd1 C4 39.26(13) . .
C3 Pd1 C2 38.15(13) . .
C4 Pd1 C2 69.20(12) . .
C3 Pd1 Br1 134.90(9) . .
C4 Pd1 Br1 98.29(9) . .
C2 Pd1 Br1 163.11(9) . .
C3 Pd1 Br1 134.22(10) . 2_655
C4 Pd1 Br1 172.11(9) . 2_655
C2 Pd1 Br1 102.96(9) . 2_655
Br1 Pd1 Br1 89.200(13) . 2_655
C3 Pd1 Pd1 154.83(10) . 2_655
C4 Pd1 Pd1 129.11(9) . 2_655
C2 Pd1 Pd1 124.27(8) . 2_655
Br1 Pd1 Pd1 54.491(9) . 2_655
Br1 Pd1 Pd1 54.116(9) 2_655 2_655
Pd1 Br1 Pd1 71.393(11) . 2_655
N1 C12 C11 121.3(3) . .
N1 C12 H12 119.4 . .
C11 C12 H12 119.4 . .
C12 C11 C10 117.4(3) . .
C12 C11 C14 120.5(3) . .
C10 C11 C14 122.1(3) . .
C9 C10 C11 121.6(3) . .
C9 C10 H10 119.2 . .
C11 C10 H10 119.2 . .
C10 C9 C8 118.2(3) . .
C10 C9 C13 122.9(3) . .
C8 C9 C13 118.9(3) . .
N1 C8 C9 120.0(3) . .
N1 C8 H8 120.0 . .
C9 C8 H8 120.0 . .
C7 C1 C2 130.3(3) . .
C7 C1 N1 116.6(3) . .
C2 C1 N1 113.1(3) . .
C3 C2 C1 125.8(3) . .
C3 C2 Pd1 65.95(17) . .
C1 C2 Pd1 108.3(2) . .
C3 C2 H2 117.1 . .
C1 C2 H2 117.1 . .
Pd1 C2 H2 95.9 . .
C2 C3 C4 122.5(3) . .
C2 C3 Pd1 75.90(18) . .
C4 C3 Pd1 73.89(17) . .
C2 C3 H3 118.8 . .
C4 C3 H3 118.8 . .
Pd1 C3 H3 122.8 . .
C3 C4 C5 127.0(3) . .
C3 C4 Pd1 66.85(18) . .
C5 C4 Pd1 109.4(2) . .
C3 C4 H4 116.5 . .
C5 C4 H4 116.5 . .
Pd1 C4 H4 93.9 . .
C6 C5 C4 129.8(3) . .
C6 C5 H5 115.1 . .
C4 C5 H5 115.1 . .
C5 C6 C7 127.6(3) . .
C5 C6 H6 116.2 . .
C7 C6 H6 116.2 . .
C1 C7 C6 127.7(3) . .
C1 C7 H7 116.2 . .
C6 C7 H7 116.2 . .
C9 C13 H13A 109.5 . .
C9 C13 H13B 109.5 . .
H13A C13 H13B 109.5 . .
C9 C13 H13C 109.5 . .
H13A C13 H13C 109.5 . .
H13B C13 H13C 109.5 . .
C11 C14 H14A 109.5 . .
C11 C14 H14B 109.5 . .
H14A C14 H14B 109.5 . .
C11 C14 H14C 109.5 . .
H14A C14 H14C 109.5 . .
H14B C14 H14C 109.5 . .
C8 N1 C12 121.5(3) . .
C8 N1 C1 119.5(3) . .
C12 N1 C1 119.0(3) . .
F1 P1 F6 89.82(17) . .
F1 P1 F4 90.39(17) . .
F6 P1 F4 91.53(16) . .
F1 P1 F5 89.62(16) . .
F6 P1 F5 179.33(16) . .
F4 P1 F5 88.83(15) . .
F1 P1 F3 90.42(17) . .
F6 P1 F3 88.02(16) . .
F4 P1 F3 179.06(17) . .
F5 P1 F3 91.63(15) . .
F1 P1 F2 179.9(2) . .
F6 P1 F2 90.26(15) . .
F4 P1 F2 89.70(16) . .
F5 P1 F2 90.31(14) . .
F3 P1 F2 89.49(15) . .
O1 C15 C16 120.9(3) . 2_656
O1 C15 C16 120.9(3) . .
C16 C15 C16 118.2(6) 2_656 .
C15 C16 H16A 109.5 . .
C15 C16 H16B 109.5 . .
H16A C16 H16B 109.5 . .
C15 C16 H16C 109.5 . .
H16A C16 H16C 109.5 . .
H16B C16 H16C 109.5 . .

loop_
_geom_bond_atom_site_label_1
_geom_bond_atom_site_label_2
_geom_bond_distance
_geom_bond_site_symmetry_2
Pd1 C3 2.073(3) .
Pd1 C4 2.166(3) .
Pd1 C2 2.201(3) .
Pd1 Br1 2.5665(4) .
Pd1 Br1 2.5786(4) 2_655
Pd1 Pd1 3.0021(4) 2_655
Br1 Pd1 2.5786(4) 2_655
C12 N1 1.355(4) .
C12 C11 1.375(5) .
C12 H12 0.9500 .
C11 C10 1.400(5) .
C11 C14 1.490(5) .
C10 C9 1.378(5) .
C10 H10 0.9500 .
C9 C8 1.398(5) .
C9 C13 1.503(5) .
C8 N1 1.347(4) .
C8 H8 0.9500 .
C1 C7 1.354(5) .
C1 C2 1.456(5) .
C1 N1 1.457(4) .
C2 C3 1.402(5) .
C2 H2 0.9500 .
C3 C4 1.427(5) .
C3 H3 0.9500 .
C4 C5 1.429(5) .
C4 H4 0.9500 .
C5 C6 1.352(5) .
C5 H5 0.9500 .
C6 C7 1.426(5) .
C6 H6 0.9500 .
C7 H7 0.9500 .
C13 H13A 0.9800 .
C13 H13B 0.9800 .
C13 H13C 0.9800 .
C14 H14A 0.9800 .
C14 H14B 0.9800 .
C14 H14C 0.9800 .
P1 F1 1.572(2) .
P1 F6 1.583(3) .
P1 F4 1.583(3) .
P1 F5 1.587(2) .
P1 F3 1.588(3) .
P1 F2 1.589(2) .
O1 C15 1.219(7) .
C15 C16 1.473(5) 2_656
C15 C16 1.473(5) .
C16 H16A 0.9800 .
C16 H16B 0.9800 .
C16 H16C 0.9800 .
